data_4074071
loop_
_publ_author_name
'Chadha, Preeti'
'Dutton, Jason L.'
'Sgro, Michael J.'
'Ragogna, Paul J.'

_publ_section_title
;
 Synthesis of Neutral Mixed Sandwich CH2-SiR2Bridged [2]Cobaltoarenophanes
 from the Dilithiation of Cb*CoCp [Co(\h4-C4Me4)(\h5-C5H5)]
;
_journal_issue 25
_journal_name_full Organometallics
_journal_page_first 6063
_journal_paper_doi 10.1021/om700900e
_journal_volume 26
_journal_year 2007
_chemical_formula_sum 'C15 H21 Co Si'
_chemical_formula_weight 288.34
_chemical_name_systematic
; 
 ? 
;
_space_group_IT_number 2
_symmetry_cell_setting triclinic
_symmetry_space_group_name_Hall '-P 1'
_symmetry_space_group_name_H-M 'P -1'
_atom_sites_solution_hydrogens geom
_atom_sites_solution_primary direct
_atom_sites_solution_secondary difmap
_audit_creation_method SHELXL-97
_cell_angle_alpha 87.9573(19)
_cell_angle_beta 86.5522(18)
_cell_angle_gamma 77.6112(17)
_cell_formula_units_Z 4
_cell_length_a 8.0983(11)
_cell_length_b 8.9558(12)
_cell_length_c 20.885(3)
_cell_measurement_reflns_used 5261
_cell_measurement_temperature 193(2)
_cell_measurement_theta_max 27.49
_cell_measurement_theta_min 2.33
_cell_volume 1476.4(4)
_computing_cell_refinement 'Bruker SAINT (Bruker, 1997)'
_computing_data_collection 'Bruker SMART (Bruker, 1997)'
_computing_data_reduction 'Bruker SAINT (Bruker, 1997)'
_computing_molecular_graphics 'Bruker SHELXTL (Bruker, 1997)'
_computing_publication_material 'Bruker SHELXTL (Bruker, 1997)'
_computing_structure_refinement 'SHELXL-97 (Sheldrick, 1997)'
_computing_structure_solution 'SIR97 (Altomare et al., 1999)'
_diffrn_ambient_temperature 193(2)
_diffrn_detector_area_resol_mean 8.192
_diffrn_measured_fraction_theta_full .973
_diffrn_measured_fraction_theta_max .973
_diffrn_measurement_device_type 'Bruker PLATFORM diffractometer/SMART 1000 CCD area detector'
_diffrn_measurement_method '\w scans'
_diffrn_radiation_monochromator graphite
_diffrn_radiation_source 'fine-focus sealed tube'
_diffrn_radiation_type MoK\a
_diffrn_radiation_wavelength 0.71073
_diffrn_reflns_av_R_equivalents 0.0201
_diffrn_reflns_av_sigmaI/netI 0.0307
_diffrn_reflns_limit_h_max 10
_diffrn_reflns_limit_h_min -10
_diffrn_reflns_limit_k_max 11
_diffrn_reflns_limit_k_min -11
_diffrn_reflns_limit_l_max 27
_diffrn_reflns_limit_l_min -26
_diffrn_reflns_number 12352
_diffrn_reflns_theta_full 27.50
_diffrn_reflns_theta_max 27.50
_diffrn_reflns_theta_min 1.95
_diffrn_standards_interval_time 0
_diffrn_standards_number 0
_exptl_absorpt_coefficient_mu 1.221
_exptl_absorpt_correction_T_max 0.6409
_exptl_absorpt_correction_T_min 0.5586
_exptl_absorpt_correction_type multi-scan
_exptl_absorpt_process_details 'SADABS (Sheldrick, 1996)'
_exptl_crystal_colour orange
_exptl_crystal_density_diffrn 1.297
_exptl_crystal_density_method 'not measured'
_exptl_crystal_description fragment
_exptl_crystal_F_000 608
_exptl_crystal_size_max 0.54
_exptl_crystal_size_mid 0.42
_exptl_crystal_size_min 0.40
_refine_diff_density_max .908
_refine_diff_density_min -.377
_refine_diff_density_rms .090
_refine_ls_extinction_method none
_refine_ls_goodness_of_fit_ref 1.164
_refine_ls_hydrogen_treatment mixed
_refine_ls_matrix_type full
_refine_ls_number_parameters 317
_refine_ls_number_reflns 6618
_refine_ls_number_restraints 0
_refine_ls_restrained_S_all 1.164
_refine_ls_R_factor_all 0.0396
_refine_ls_R_factor_gt 0.0360
_refine_ls_shift/su_max 0.001
_refine_ls_shift/su_mean 0.000
_refine_ls_structure_factor_coef Fsqd
_refine_ls_weighting_details 'calc w=1/[\s^2^(Fo^2^)+(0.0571P)^2^+1.1934P] where P=(Fo^2^+2Fc^2^)/3'
_refine_ls_weighting_scheme calc
_refine_ls_wR_factor_gt 0.1167
_refine_ls_wR_factor_ref 0.1190
_reflns_number_gt 5934
_reflns_number_total 6618
_reflns_threshold_expression >2sigma(I)
_cod_data_source_file om700900e-file001.cif
_cod_data_source_block 6b
_cod_depositor_comments
;
The following automatic conversions were performed:

'_symmetry_cell_setting' value 'Triclinic' changed to 'triclinic'
according to /home/saulius/struct/CIF-dictionaries/cif_core.dic
dictionary named 'cif_core.dic' version 2.4.1 from 2010-06-29.

Automatic conversion script
Id: cif_fix_values 1715 2011-07-08 13:25:40Z adriana 
;
_cod_original_cell_volume 1476.4(3)
_cod_original_sg_symbol_H-M P-1
_cod_database_code 4074071

loop_
_symmetry_equiv_pos_as_xyz
'x, y, z'
'-x, -y, -z'

loop_
_atom_site_label
_atom_site_type_symbol
_atom_site_fract_x
_atom_site_fract_y
_atom_site_fract_z
_atom_site_U_iso_or_equiv
_atom_site_adp_type
_atom_site_occupancy
_atom_site_symmetry_multiplicity
_atom_site_calc_flag
_atom_site_refinement_flags
CoA Co 0.23363(4) 0.82976(4) 0.405644(15) 0.02493(10) Uani 1 1 d .
SiA Si 0.29605(10) 0.79305(9) 0.25810(3) 0.03370(17) Uani 1 1 d .
C6A C 0.4188(3) 0.6655(3) 0.37550(12) 0.0325(5) Uani 1 1 d .
C7A C 0.2911(4) 0.6050(3) 0.41519(13) 0.0344(5) Uani 1 1 d .
C8A C 0.3374(3) 0.6761(3) 0.47096(12) 0.0334(5) Uani 1 1 d .
C9A C 0.4636(3) 0.7360(3) 0.43192(13) 0.0343(5) Uani 1 1 d .
C10A C 0.4728(4) 0.6711(4) 0.30511(14) 0.0432(7) Uani 1 1 d .
H10A H 0.5011 0.5662 0.2883 0.052 Uiso 1 1 calc R
H10B H 0.5753 0.7147 0.2996 0.052 Uiso 1 1 calc R
C11A C 0.1865(5) 0.4913(4) 0.40613(18) 0.0542(8) Uani 1 1 d .
H11A H 0.2537 0.3881 0.4138 0.081 Uiso 1 1 calc R
H11B H 0.1490 0.5002 0.3621 0.081 Uiso 1 1 calc R
H11C H 0.0874 0.5103 0.4364 0.081 Uiso 1 1 calc R
C12A C 0.2972(5) 0.6641(4) 0.54129(14) 0.0496(8) Uani 1 1 d .
H12A H 0.3748 0.5758 0.5596 0.074 Uiso 1 1 calc R
H12B H 0.1804 0.6512 0.5488 0.074 Uiso 1 1 calc R
H12C H 0.3099 0.7575 0.5618 0.074 Uiso 1 1 calc R
C13A C 0.6042(4) 0.8125(4) 0.44556(19) 0.0551(8) Uani 1 1 d .
H13A H 0.5736 0.8724 0.4845 0.083 Uiso 1 1 calc R
H13B H 0.6234 0.8804 0.4093 0.083 Uiso 1 1 calc R
H13C H 0.7077 0.7348 0.4518 0.083 Uiso 1 1 calc R
C14A C 0.3878(5) 0.8968(4) 0.19046(15) 0.0500(8) Uani 1 1 d .
H14A H 0.4643 0.8229 0.1630 0.075 Uiso 1 1 calc R
H14B H 0.4510 0.9669 0.2077 0.075 Uiso 1 1 calc R
H14C H 0.2964 0.9552 0.1652 0.075 Uiso 1 1 calc R
C15A C 0.1585(5) 0.6743(4) 0.22626(15) 0.0503(8) Uani 1 1 d .
H15A H 0.0663 0.7404 0.2038 0.075 Uiso 1 1 calc R
H15B H 0.1110 0.6197 0.2619 0.075 Uiso 1 1 calc R
H15C H 0.2258 0.6003 0.1963 0.075 Uiso 1 1 calc R
C1A C 0.1675(3) 0.9268(3) 0.31857(11) 0.0291(5) Uani 1 1 d .
C2A C 0.0198(3) 0.8983(3) 0.35441(12) 0.0319(5) Uani 1 1 d .
H2AA H -0.0540 0.8299 0.3410 0.038 Uiso 1 1 calc R
C3A C -0.0039(3) 0.9817(3) 0.41218(12) 0.0326(5) Uani 1 1 d .
H3AA H -0.0951 0.9802 0.4465 0.039 Uiso 1 1 calc R
C4A C 0.1272(3) 1.0631(3) 0.41342(12) 0.0329(5) Uani 1 1 d .
H4AA H 0.1443 1.1303 0.4486 0.040 Uiso 1 1 calc R
C5A C 0.2324(3) 1.0304(3) 0.35610(12) 0.0311(5) Uani 1 1 d .
H5AA H 0.3344 1.0734 0.3439 0.037 Uiso 1 1 calc R
CoB Co 0.75650(4) 0.34796(4) 0.087935(14) 0.02478(10) Uani 1 1 d .
SiB Si 0.76890(9) 0.26449(8) 0.23429(3) 0.02974(16) Uani 1 1 d .
C6B C 0.8889(3) 0.1471(3) 0.11264(12) 0.0276(5) Uani 1 1 d .
C9B C 0.9935(3) 0.2363(3) 0.07561(12) 0.0272(5) Uani 1 1 d .
C8B C 0.8999(3) 0.2271(3) 0.01879(12) 0.0294(5) Uani 1 1 d .
C7B C 0.7953(3) 0.1387(3) 0.05555(12) 0.0305(5) Uani 1 1 d .
C10B C 0.8718(4) 0.0962(3) 0.18179(13) 0.0374(6) Uani 1 1 d .
H10C H 0.9852 0.0495 0.1970 0.045 Uiso 1 1 calc R
H10D H 0.8022 0.0176 0.1854 0.045 Uiso 1 1 calc R
C13B C 1.1505(3) 0.2898(4) 0.08778(15) 0.0386(6) Uani 1 1 d .
H13D H 1.1458 0.3215 0.1324 0.058 Uiso 1 1 calc R
H13E H 1.1598 0.3766 0.0589 0.058 Uiso 1 1 calc R
H13F H 1.2493 0.2064 0.0800 0.058 Uiso 1 1 calc R
C12B C 0.9262(4) 0.2603(4) -0.05115(13) 0.0420(7) Uani 1 1 d .
H12D H 1.0000 0.1712 -0.0714 0.063 Uiso 1 1 calc R
H12E H 0.9791 0.3488 -0.0570 0.063 Uiso 1 1 calc R
H12F H 0.8167 0.2826 -0.0710 0.063 Uiso 1 1 calc R
C11B C 0.6652(4) 0.0538(4) 0.03818(17) 0.0468(7) Uani 1 1 d .
H11D H 0.5940 0.1132 0.0059 0.070 Uiso 1 1 calc R
H11E H 0.5946 0.0378 0.0765 0.070 Uiso 1 1 calc R
H11F H 0.7216 -0.0455 0.0207 0.070 Uiso 1 1 calc R
C15B C 0.6093(5) 0.2040(4) 0.29181(15) 0.0497(8) Uani 1 1 d .
H15D H 0.6634 0.1128 0.3161 0.075 Uiso 1 1 calc R
H15E H 0.5175 0.1806 0.2681 0.075 Uiso 1 1 calc R
H15F H 0.5631 0.2869 0.3215 0.075 Uiso 1 1 calc R
C14B C 0.9271(4) 0.3361(4) 0.27845(16) 0.0478(7) Uani 1 1 d .
H14D H 0.8718 0.4303 0.3003 0.072 Uiso 1 1 calc R
H14E H 1.0169 0.3573 0.2482 0.072 Uiso 1 1 calc R
H14F H 0.9762 0.2587 0.3102 0.072 Uiso 1 1 calc R
C1B C 0.6640(3) 0.4175(3) 0.17739(11) 0.0287(5) Uani 1 1 d .
C5B C 0.7413(3) 0.5320(3) 0.14573(12) 0.0332(5) Uani 1 1 d .
H5BA H 0.8399 0.5691 0.1610 0.040 Uiso 1 1 calc R
C4B C 0.6553(4) 0.5838(3) 0.08879(13) 0.0415(7) Uani 1 1 d .
H4BA H 0.6843 0.6615 0.0569 0.050 Uiso 1 1 calc R
C3B C 0.5232(4) 0.5034(4) 0.08474(13) 0.0429(7) Uani 1 1 d .
H3BA H 0.4431 0.5144 0.0494 0.052 Uiso 1 1 calc R
C2B C 0.5275(3) 0.4014(4) 0.13877(12) 0.0353(6) Uani 1 1 d .
H2BA H 0.4487 0.3305 0.1484 0.042 Uiso 1 1 calc R

loop_
_atom_site_aniso_label
_atom_site_aniso_U_11
_atom_site_aniso_U_22
_atom_site_aniso_U_33
_atom_site_aniso_U_23
_atom_site_aniso_U_13
_atom_site_aniso_U_12
CoA 0.02499(17) 0.02429(17) 0.02404(17) -0.00019(12) -0.00104(12) -0.00215(12)
SiA 0.0420(4) 0.0329(4) 0.0241(3) -0.0024(3) 0.0044(3) -0.0047(3)
C6A 0.0333(13) 0.0264(12) 0.0326(13) -0.0016(9) -0.0013(10) 0.0051(10)
C7A 0.0412(14) 0.0259(12) 0.0339(13) 0.0017(10) -0.0056(11) -0.0017(10)
C8A 0.0368(13) 0.0278(12) 0.0304(12) 0.0014(9) -0.0054(10) 0.0050(10)
C9A 0.0286(12) 0.0324(13) 0.0385(14) -0.0023(10) -0.0070(10) 0.0024(10)
C10A 0.0417(15) 0.0449(16) 0.0347(14) -0.0042(12) 0.0068(11) 0.0079(12)
C11A 0.073(2) 0.0395(17) 0.056(2) 0.0058(14) -0.0093(17) -0.0257(16)
C12A 0.061(2) 0.0463(17) 0.0303(14) 0.0039(12) -0.0036(13) 0.0139(15)
C13A 0.0357(16) 0.057(2) 0.073(2) -0.0062(17) -0.0166(15) -0.0079(14)
C14A 0.063(2) 0.0475(18) 0.0370(15) -0.0001(13) 0.0163(14) -0.0109(15)
C15A 0.071(2) 0.0447(17) 0.0373(15) -0.0085(13) -0.0032(14) -0.0166(16)
C1A 0.0316(12) 0.0291(12) 0.0237(11) 0.0019(9) 0.0003(9) -0.0007(10)
C2A 0.0283(12) 0.0361(13) 0.0294(12) 0.0011(10) -0.0044(9) -0.0022(10)
C3A 0.0288(12) 0.0366(14) 0.0282(12) 0.0017(10) 0.0017(9) 0.0011(10)
C4A 0.0378(13) 0.0283(12) 0.0285(12) -0.0015(9) -0.0012(10) 0.0020(10)
C5A 0.0318(12) 0.0281(12) 0.0321(12) 0.0031(9) 0.0013(10) -0.0046(10)
CoB 0.02083(16) 0.02928(18) 0.02251(16) -0.00315(12) -0.00098(11) -0.00115(12)
SiB 0.0324(3) 0.0349(4) 0.0240(3) 0.0016(3) -0.0040(3) -0.0117(3)
C6B 0.0240(11) 0.0259(11) 0.0312(12) -0.0015(9) -0.0021(9) -0.0014(9)
C9B 0.0212(10) 0.0293(12) 0.0297(12) -0.0039(9) -0.0014(9) -0.0017(9)
C8B 0.0248(11) 0.0323(13) 0.0282(12) -0.0068(9) -0.0008(9) 0.0007(9)
C7B 0.0266(11) 0.0311(12) 0.0341(13) -0.0084(10) -0.0027(9) -0.0051(10)
C10B 0.0425(15) 0.0343(14) 0.0333(13) 0.0038(10) -0.0015(11) -0.0043(11)
C13B 0.0255(12) 0.0443(16) 0.0482(16) -0.0076(12) -0.0001(11) -0.0116(11)
C12B 0.0422(15) 0.0483(17) 0.0290(13) -0.0030(11) 0.0030(11) 0.0044(13)
C11B 0.0376(15) 0.0482(18) 0.0592(19) -0.0132(14) -0.0077(13) -0.0157(13)
C15B 0.061(2) 0.056(2) 0.0352(15) 0.0034(13) 0.0080(14) -0.0240(16)
C14B 0.0526(18) 0.0476(18) 0.0482(17) 0.0048(13) -0.0245(14) -0.0164(14)
C1B 0.0261(11) 0.0358(13) 0.0226(11) -0.0051(9) 0.0005(9) -0.0030(10)
C5B 0.0392(14) 0.0288(13) 0.0295(12) -0.0056(10) 0.0011(10) -0.0022(10)
C4B 0.0510(17) 0.0345(14) 0.0291(13) 0.0007(10) 0.0036(11) 0.0112(12)
C3B 0.0320(13) 0.0581(19) 0.0280(12) -0.0057(12) -0.0040(10) 0.0157(13)
C2B 0.0208(11) 0.0532(17) 0.0295(12) -0.0075(11) 0.0012(9) -0.0024(11)

loop_
_atom_type_symbol
_atom_type_description
_atom_type_scat_dispersion_real
_atom_type_scat_dispersion_imag
_atom_type_scat_source
C C .0033 .0016 'International Tables Vol C Tables 4.2.6.8 and 6.1.1.4'
H H .0000 .0000 'International Tables Vol C Tables 4.2.6.8 and 6.1.1.4'
Si Si .0817 .0704 'International Tables Vol C Tables 4.2.6.8 and 6.1.1.4'
Co Co .3494 .9721 'International Tables Vol C Tables 4.2.6.8 and 6.1.1.4'

loop_
_geom_angle_atom_site_label_1
_geom_angle_atom_site_label_2
_geom_angle_atom_site_label_3
_geom_angle
C6A CoA C7A 43.91(11)
C6A CoA C9A 43.55(11)
C7A CoA C9A 62.93(12)
C6A CoA C8A 62.97(11)
C7A CoA C8A 42.99(11)
C9A CoA C8A 42.87(11)
C6A CoA C1A 98.03(10)
C7A CoA C1A 119.26(11)
C9A CoA C1A 127.19(11)
C8A CoA C1A 160.04(10)
C6A CoA C5A 112.19(11)
C7A CoA C5A 153.07(11)
C9A CoA C5A 110.74(11)
C8A CoA C5A 148.93(12)
C1A CoA C5A 41.23(10)
C6A CoA C2A 120.98(11)
C7A CoA C2A 110.41(11)
C9A CoA C2A 163.87(11)
C8A CoA C2A 142.44(12)
C1A CoA C2A 41.07(10)
C5A CoA C2A 67.97(11)
C6A CoA C4A 149.91(11)
C7A CoA C4A 165.81(11)
C9A CoA C4A 123.14(11)
C8A CoA C4A 130.70(10)
C1A CoA C4A 68.80(10)
C5A CoA C4A 40.44(10)
C2A CoA C4A 67.11(11)
C6A CoA C3A 160.71(11)
C7A CoA C3A 129.86(12)
C9A CoA C3A 155.73(11)
C8A CoA C3A 128.00(11)
C1A CoA C3A 68.51(10)
C5A CoA C3A 67.30(10)
C2A CoA C3A 39.95(10)
C4A CoA C3A 39.36(11)
C15A SiA C14A 109.71(16)
C15A SiA C1A 108.74(14)
C14A SiA C1A 112.35(13)
C15A SiA C10A 111.29(16)
C14A SiA C10A 110.00(16)
C1A SiA C10A 104.68(12)
C9A C6A C7A 89.5(2)
C9A C6A C10A 133.3(3)
C7A C6A C10A 136.8(3)
C9A C6A CoA 68.96(14)
C7A C6A CoA 68.72(14)
C10A C6A CoA 116.41(18)
C8A C7A C6A 89.8(2)
C8A C7A C11A 134.0(3)
C6A C7A C11A 135.0(3)
C8A C7A CoA 69.25(15)
C6A C7A CoA 67.36(14)
C11A C7A CoA 129.9(2)
C9A C8A C7A 90.4(2)
C9A C8A C12A 134.4(3)
C7A C8A C12A 134.1(3)
C9A C8A CoA 67.86(14)
C7A C8A CoA 67.76(14)
C12A C8A CoA 130.41(19)
C8A C9A C6A 90.3(2)
C8A C9A C13A 134.8(3)
C6A C9A C13A 134.0(3)
C8A C9A CoA 69.26(14)
C6A C9A CoA 67.49(14)
C13A C9A CoA 128.7(2)
C6A C10A SiA 110.36(18)
C6A C10A H10A 109.6
SiA C10A H10A 109.6
C6A C10A H10B 109.6
SiA C10A H10B 109.6
H10A C10A H10B 108.1
C7A C11A H11A 109.5
C7A C11A H11B 109.5
H11A C11A H11B 109.5
C7A C11A H11C 109.5
H11A C11A H11C 109.5
H11B C11A H11C 109.5
C8A C12A H12A 109.5
C8A C12A H12B 109.5
H12A C12A H12B 109.5
C8A C12A H12C 109.5
H12A C12A H12C 109.5
H12B C12A H12C 109.5
C9A C13A H13A 109.5
C9A C13A H13B 109.5
H13A C13A H13B 109.5
C9A C13A H13C 109.5
H13A C13A H13C 109.5
H13B C13A H13C 109.5
SiA C14A H14A 109.5
SiA C14A H14B 109.5
H14A C14A H14B 109.5
SiA C14A H14C 109.5
H14A C14A H14C 109.5
H14B C14A H14C 109.5
SiA C15A H15A 109.5
SiA C15A H15B 109.5
H15A C15A H15B 109.5
SiA C15A H15C 109.5
H15A C15A H15C 109.5
H15B C15A H15C 109.5
C5A C1A C2A 105.8(2)
C5A C1A SiA 125.03(19)
C2A C1A SiA 124.2(2)
C5A C1A CoA 69.44(14)
C2A C1A CoA 70.24(14)
SiA C1A CoA 105.06(12)
C3A C2A C1A 109.3(2)
C3A C2A CoA 71.74(14)
C1A C2A CoA 68.69(14)
C3A C2A H2AA 125.4
C1A C2A H2AA 125.4
CoA C2A H2AA 125.4
C4A C3A C2A 108.0(2)
C4A C3A CoA 69.79(14)
C2A C3A CoA 68.31(14)
C4A C3A H3AA 126.0
C2A C3A H3AA 126.0
CoA C3A H3AA 126.0
C3A C4A C5A 107.9(2)
C3A C4A CoA 70.85(15)
C5A C4A CoA 67.87(14)
C3A C4A H4AA 126.0
C5A C4A H4AA 126.0
CoA C4A H4AA 126.0
C4A C5A C1A 109.1(2)
C4A C5A CoA 71.69(15)
C1A C5A CoA 69.33(14)
C4A C5A H5AA 125.5
C1A C5A H5AA 125.5
CoA C5A H5AA 125.5
C6B CoB C7B 43.76(10)
C6B CoB C9B 43.55(10)
C7B CoB C9B 62.86(10)
C6B CoB C8B 63.09(10)
C7B CoB C8B 42.88(11)
C9B CoB C8B 43.20(10)
C6B CoB C1B 97.76(10)
C7B CoB C1B 126.66(11)
C9B CoB C1B 119.36(10)
C8B CoB C1B 160.12(10)
C6B CoB C2B 112.30(11)
C7B CoB C2B 110.36(11)
C9B CoB C2B 153.05(11)
C8B CoB C2B 148.37(11)
C1B CoB C2B 41.25(10)
C6B CoB C5B 120.18(10)
C7B CoB C5B 163.16(11)
C9B CoB C5B 110.31(11)
C8B CoB C5B 142.84(11)
C1B CoB C5B 41.03(10)
C2B CoB C5B 68.16(11)
C6B CoB C4B 160.11(11)
C7B CoB C4B 156.12(11)
C9B CoB C4B 129.91(12)
C8B CoB C4B 128.20(11)
C1B CoB C4B 68.54(10)
C2B CoB C4B 67.43(12)
C5B CoB C4B 40.20(11)
C6B CoB C3B 149.95(12)
C7B CoB C3B 123.16(12)
C9B CoB C3B 166.20(12)
C8B CoB C3B 130.76(10)
C1B CoB C3B 68.53(10)
C2B CoB C3B 40.13(12)
C5B CoB C3B 67.33(12)
C4B CoB C3B 39.60(13)
C14B SiB C15B 110.16(16)
C14B SiB C1B 109.59(13)
C15B SiB C1B 110.78(14)
C14B SiB C10B 111.96(15)
C15B SiB C10B 108.95(15)
C1B SiB C10B 105.31(11)
C9B C6B C7B 89.5(2)
C9B C6B C10B 135.7(2)
C7B C6B C10B 134.6(2)
C9B C6B CoB 68.79(13)
C7B C6B CoB 68.64(14)
C10B C6B CoB 117.36(17)
C6B C9B C8B 90.2(2)
C6B C9B C13B 134.3(2)
C8B C9B C13B 134.6(2)
C6B C9B CoB 67.66(13)
C8B C9B CoB 69.23(13)
C13B C9B CoB 128.21(19)
C7B C8B C9B 89.9(2)
C7B C8B C12B 133.7(2)
C9B C8B C12B 134.9(2)
C7B C8B CoB 67.68(14)
C9B C8B CoB 67.57(13)
C12B C8B CoB 131.73(19)
C8B C7B C6B 90.4(2)
C8B C7B C11B 133.6(3)
C6B C7B C11B 135.3(3)
C8B C7B CoB 69.44(14)
C6B C7B CoB 67.60(13)
C11B C7B CoB 127.5(2)
C6B C10B SiB 110.93(18)
C6B C10B H10C 109.5
SiB C10B H10C 109.5
C6B C10B H10D 109.5
SiB C10B H10D 109.5
H10C C10B H10D 108.0
C9B C13B H13D 109.5
C9B C13B H13E 109.5
H13D C13B H13E 109.5
C9B C13B H13F 109.5
H13D C13B H13F 109.5
H13E C13B H13F 109.5
C8B C12B H12D 109.5
C8B C12B H12E 109.5
H12D C12B H12E 109.5
C8B C12B H12F 109.5
H12D C12B H12F 109.5
H12E C12B H12F 109.5
C7B C11B H11D 109.5
C7B C11B H11E 109.5
H11D C11B H11E 109.5
C7B C11B H11F 109.5
H11D C11B H11F 109.5
H11E C11B H11F 109.5
SiB C15B H15D 109.5
SiB C15B H15E 109.5
H15D C15B H15E 109.5
SiB C15B H15F 109.5
H15D C15B H15F 109.5
H15E C15B H15F 109.5
SiB C14B H14D 109.5
SiB C14B H14E 109.5
H14D C14B H14E 109.5
SiB C14B H14F 109.5
H14D C14B H14F 109.5
H14E C14B H14F 109.5
C5B C1B C2B 106.4(2)
C5B C1B SiB 125.68(19)
C2B C1B SiB 123.4(2)
C5B C1B CoB 70.15(14)
C2B C1B CoB 69.91(13)
SiB C1B CoB 105.80(12)
C4B C5B C1B 108.9(2)
C4B C5B CoB 71.38(16)
C1B C5B CoB 68.82(14)
C4B C5B H5BA 125.6
C1B C5B H5BA 125.6
CoB C5B H5BA 125.6
C3B C4B C5B 107.9(3)
C3B C4B CoB 70.20(17)
C5B C4B CoB 68.42(15)
C3B C4B H4BA 126.0
C5B C4B H4BA 126.0
CoB C4B H4BA 126.0
C4B C3B C2B 108.2(2)
C4B C3B CoB 70.20(15)
C2B C3B CoB 68.32(15)
C4B C3B H3BA 125.9
C2B C3B H3BA 125.9
CoB C3B H3BA 125.9
C3B C2B C1B 108.7(3)
C3B C2B CoB 71.55(15)
C1B C2B CoB 68.84(13)
C3B C2B H2BA 125.7
C1B C2B H2BA 125.7
CoB C2B H2BA 125.7

loop_
_geom_bond_atom_site_label_1
_geom_bond_atom_site_label_2
_geom_bond_distance
CoA C6A 1.953(2)
CoA C7A 1.972(3)
CoA C9A 1.973(3)
CoA C8A 1.992(2)
CoA C1A 2.038(2)
CoA C5A 2.040(3)
CoA C2A 2.059(2)
CoA C4A 2.090(3)
CoA C3A 2.104(3)
SiA C15A 1.860(3)
SiA C14A 1.868(3)
SiA C1A 1.878(3)
SiA C10A 1.904(3)
C6A C9A 1.457(4)
C6A C7A 1.468(4)
C6A C10A 1.511(4)
C7A C8A 1.453(4)
C7A C11A 1.482(4)
C8A C9A 1.449(4)
C8A C12A 1.491(4)
C9A C13A 1.495(4)
C10A H10A 0.9900
C10A H10B 0.9900
C11A H11A 0.9800
C11A H11B 0.9800
C11A H11C 0.9800
C12A H12A 0.9800
C12A H12B 0.9800
C12A H12C 0.9800
C13A H13A 0.9800
C13A H13B 0.9800
C13A H13C 0.9800
C14A H14A 0.9800
C14A H14B 0.9800
C14A H14C 0.9800
C15A H15A 0.9800
C15A H15B 0.9800
C15A H15C 0.9800
C1A C5A 1.436(4)
C1A C2A 1.437(4)
C2A C3A 1.423(4)
C2A H2AA 1.0000
C3A C4A 1.413(4)
C3A H3AA 1.0000
C4A C5A 1.428(4)
C4A H4AA 1.0000
C5A H5AA 1.0000
CoB C6B 1.956(2)
CoB C7B 1.970(3)
CoB C9B 1.971(2)
CoB C8B 1.994(2)
CoB C1B 2.038(2)
CoB C2B 2.053(2)
CoB C5B 2.056(3)
CoB C4B 2.095(3)
CoB C3B 2.095(3)
SiB C14B 1.855(3)
SiB C15B 1.864(3)
SiB C1B 1.876(3)
SiB C10B 1.908(3)
C6B C9B 1.457(3)
C6B C7B 1.463(3)
C6B C10B 1.506(4)
C9B C8B 1.460(3)
C9B C13B 1.490(3)
C8B C7B 1.449(4)
C8B C12B 1.492(4)
C7B C11B 1.493(4)
C10B H10C 0.9900
C10B H10D 0.9900
C13B H13D 0.9800
C13B H13E 0.9800
C13B H13F 0.9800
C12B H12D 0.9800
C12B H12E 0.9800
C12B H12F 0.9800
C11B H11D 0.9800
C11B H11E 0.9800
C11B H11F 0.9800
C15B H15D 0.9800
C15B H15E 0.9800
C15B H15F 0.9800
C14B H14D 0.9800
C14B H14E 0.9800
C14B H14F 0.9800
C1B C5B 1.435(4)
C1B C2B 1.441(3)
C5B C4B 1.427(4)
C5B H5BA 1.0000
C4B C3B 1.420(5)
C4B H4BA 1.0000
C3B C2B 1.424(4)
C3B H3BA 1.0000
C2B H2BA 1.0000

loop_
_geom_torsion_atom_site_label_1
_geom_torsion_atom_site_label_2
_geom_torsion_atom_site_label_3
_geom_torsion_atom_site_label_4
_geom_torsion
C7A CoA C6A C9A -98.1(2)
C8A CoA C6A C9A -48.90(17)
C1A CoA C6A C9A 137.53(17)
C5A CoA C6A C9A 97.24(17)
C2A CoA C6A C9A 174.08(16)
C4A CoA C6A C9A 76.5(3)
C3A CoA C6A C9A -178.3(3)
C9A CoA C6A C7A 98.1(2)
C8A CoA C6A C7A 49.15(16)
C1A CoA C6A C7A -124.41(16)
C5A CoA C6A C7A -164.71(15)
C2A CoA C6A C7A -87.87(17)
C4A CoA C6A C7A 174.59(19)
C3A CoA C6A C7A -80.2(4)
C7A CoA C6A C10A 132.9(3)
C9A CoA C6A C10A -129.1(3)
C8A CoA C6A C10A -178.0(3)
C1A CoA C6A C10A 8.5(2)
C5A CoA C6A C10A -31.8(3)
C2A CoA C6A C10A 45.0(3)
C4A CoA C6A C10A -52.5(3)
C3A CoA C6A C10A 52.7(4)
C9A C6A C7A C8A 0.0(2)
C10A C6A C7A C8A -173.9(3)
CoA C6A C7A C8A -67.54(14)
C9A C6A C7A C11A -168.0(3)
C10A C6A C7A C11A 18.0(5)
CoA C6A C7A C11A 124.4(4)
C9A C6A C7A CoA 67.54(14)
C10A C6A C7A CoA -106.4(3)
C6A CoA C7A C8A 98.8(2)
C9A CoA C7A C8A 48.80(16)
C1A CoA C7A C8A 168.26(15)
C5A CoA C7A C8A 131.4(2)
C2A CoA C7A C8A -147.27(16)
C4A CoA C7A C8A -70.1(5)
C3A CoA C7A C8A -106.29(18)
C9A CoA C7A C6A -50.01(16)
C8A CoA C7A C6A -98.8(2)
C1A CoA C7A C6A 69.45(18)
C5A CoA C7A C6A 32.6(3)
C2A CoA C7A C6A 113.92(16)
C4A CoA C7A C6A -168.9(4)
C3A CoA C7A C6A 154.90(15)
C6A CoA C7A C11A -130.6(3)
C9A CoA C7A C11A 179.4(3)
C8A CoA C7A C11A 130.6(4)
C1A CoA C7A C11A -61.1(3)
C5A CoA C7A C11A -97.9(4)
C2A CoA C7A C11A -16.7(3)
C4A CoA C7A C11A 60.5(6)
C3A CoA C7A C11A 24.3(3)
C6A C7A C8A C9A 0.0(2)
C11A C7A C8A C9A 168.2(3)
CoA C7A C8A C9A -65.80(14)
C6A C7A C8A C12A -168.8(3)
C11A C7A C8A C12A -0.6(5)
CoA C7A C8A C12A 125.4(3)
C6A C7A C8A CoA 65.79(14)
C11A C7A C8A CoA -126.0(4)
C6A CoA C8A C9A 49.74(16)
C7A CoA C8A C9A 100.0(2)
C1A CoA C8A C9A 68.7(4)
C5A CoA C8A C9A -38.8(3)
C2A CoA C8A C9A 156.26(17)
C4A CoA C8A C9A -97.66(18)
C3A CoA C8A C9A -149.18(16)
C6A CoA C8A C7A -50.30(17)
C9A CoA C8A C7A -100.0(2)
C1A CoA C8A C7A -31.3(4)
C5A CoA C8A C7A -138.9(2)
C2A CoA C8A C7A 56.2(2)
C4A CoA C8A C7A 162.30(16)
C3A CoA C8A C7A 110.78(18)
C6A CoA C8A C12A 180.0(3)
C7A CoA C8A C12A -129.7(4)
C9A CoA C8A C12A 130.2(4)
C1A CoA C8A C12A -161.1(3)
C5A CoA C8A C12A 91.4(4)
C2A CoA C8A C12A -73.5(4)
C4A CoA C8A C12A 32.6(4)
C3A CoA C8A C12A -18.9(4)
C7A C8A C9A C6A 0.0(2)
C12A C8A C9A C6A 168.8(3)
CoA C8A C9A C6A -65.70(14)
C7A C8A C9A C13A -169.8(3)
C12A C8A C9A C13A -1.0(5)
CoA C8A C9A C13A 124.5(3)
C7A C8A C9A CoA 65.70(14)
C12A C8A C9A CoA -125.5(3)
C7A C6A C9A C8A 0.0(2)
C10A C6A C9A C8A 174.3(3)
CoA C6A C9A C8A 67.32(14)
C7A C6A C9A C13A 169.9(3)
C10A C6A C9A C13A -15.7(5)
CoA C6A C9A C13A -122.7(3)
C7A C6A C9A CoA -67.32(14)
C10A C6A C9A CoA 107.0(3)
C6A CoA C9A C8A -99.4(2)
C7A CoA C9A C8A -48.94(16)
C1A CoA C9A C8A -156.47(15)
C5A CoA C9A C8A 159.76(15)
C2A CoA C9A C8A -118.0(4)
C4A CoA C9A C8A 116.20(16)
C3A CoA C9A C8A 79.2(3)
C7A CoA C9A C6A 50.47(16)
C8A CoA C9A C6A 99.4(2)
C1A CoA C9A C6A -57.1(2)
C5A CoA C9A C6A -100.83(17)
C2A CoA C9A C6A -18.6(5)
C4A CoA C9A C6A -144.39(16)
C3A CoA C9A C6A 178.6(2)
C6A CoA C9A C13A 129.1(4)
C7A CoA C9A C13A 179.6(3)
C8A CoA C9A C13A -131.5(4)
C1A CoA C9A C13A 72.0(3)
C5A CoA C9A C13A 28.3(3)
C2A CoA C9A C13A 110.5(4)
C4A CoA C9A C13A -15.3(3)
C3A CoA C9A C13A -52.3(4)
C9A C6A C10A SiA -106.4(3)
C7A C6A C10A SiA 65.3(4)
CoA C6A C10A SiA -21.1(3)
C15A SiA C10A C6A -92.5(2)
C14A SiA C10A C6A 145.7(2)
C1A SiA C10A C6A 24.8(3)
C15A SiA C1A C5A 176.3(2)
C14A SiA C1A C5A -62.0(3)
C10A SiA C1A C5A 57.3(2)
C15A SiA C1A C2A 25.1(3)
C14A SiA C1A C2A 146.7(2)
C10A SiA C1A C2A -93.9(2)
C15A SiA C1A CoA 101.16(15)
C14A SiA C1A CoA -137.21(15)
C10A SiA C1A CoA -17.86(17)
C6A CoA C1A C5A -114.70(16)
C7A CoA C1A C5A -155.68(15)
C9A CoA C1A C5A -78.97(18)
C8A CoA C1A C5A -131.7(3)
C2A CoA C1A C5A 116.3(2)
C4A CoA C1A C5A 37.25(15)
C3A CoA C1A C5A 79.64(16)
C6A CoA C1A C2A 129.00(16)
C7A CoA C1A C2A 88.02(18)
C9A CoA C1A C2A 164.73(16)
C8A CoA C1A C2A 112.0(3)
C5A CoA C1A C2A -116.3(2)
C4A CoA C1A C2A -79.05(16)
C3A CoA C1A C2A -36.66(16)
C6A CoA C1A SiA 7.58(15)
C7A CoA C1A SiA -33.41(17)
C9A CoA C1A SiA 43.31(18)
C8A CoA C1A SiA -9.4(4)
C5A CoA C1A SiA 122.3(2)
C2A CoA C1A SiA -121.4(2)
C4A CoA C1A SiA 159.53(16)
C3A CoA C1A SiA -158.09(16)
C5A C1A C2A C3A -0.2(3)
SiA C1A C2A C3A 155.64(19)
CoA C1A C2A C3A 60.49(18)
C5A C1A C2A CoA -60.71(17)
SiA C1A C2A CoA 95.15(18)
C6A CoA C2A C3A 176.07(16)
C7A CoA C2A C3A 128.38(17)
C9A CoA C2A C3A -169.1(4)
C8A CoA C2A C3A 91.2(2)
C1A CoA C2A C3A -120.1(2)
C5A CoA C2A C3A -80.50(17)
C4A CoA C2A C3A -36.58(16)
C6A CoA C2A C1A -63.83(19)
C7A CoA C2A C1A -111.52(16)
C9A CoA C2A C1A -49.0(5)
C8A CoA C2A C1A -148.73(17)
C5A CoA C2A C1A 39.60(15)
C4A CoA C2A C1A 83.52(16)
C3A CoA C2A C1A 120.1(2)
C1A C2A C3A C4A 0.0(3)
CoA C2A C3A C4A 58.67(18)
C1A C2A C3A CoA -58.63(17)
C6A CoA C3A C4A -130.3(3)
C7A CoA C3A C4A 166.80(15)
C9A CoA C3A C4A 52.6(3)
C8A CoA C3A C4A 110.64(17)
C1A CoA C3A C4A -82.38(16)
C5A CoA C3A C4A -37.73(15)
C2A CoA C3A C4A -120.0(2)
C6A CoA C3A C2A -10.3(4)
C7A CoA C3A C2A -73.2(2)
C9A CoA C3A C2A 172.7(2)
C8A CoA C3A C2A -129.33(17)
C1A CoA C3A C2A 37.65(16)
C5A CoA C3A C2A 82.30(17)
C4A CoA C3A C2A 120.0(2)
C2A C3A C4A C5A 0.2(3)
CoA C3A C4A C5A 57.91(17)
C2A C3A C4A CoA -57.76(18)
C6A CoA C4A C3A 149.8(2)
C7A CoA C4A C3A -45.7(5)
C9A CoA C4A C3A -157.03(16)
C8A CoA C4A C3A -103.40(18)
C1A CoA C4A C3A 81.56(16)
C5A CoA C4A C3A 119.5(2)
C2A CoA C4A C3A 37.12(15)
C6A CoA C4A C5A 30.3(3)
C7A CoA C4A C5A -165.2(4)
C9A CoA C4A C5A 83.46(19)
C8A CoA C4A C5A 137.10(17)
C1A CoA C4A C5A -37.95(16)
C2A CoA C4A C5A -82.39(17)
C3A CoA C4A C5A -119.5(2)
C3A C4A C5A C1A -0.3(3)
CoA C4A C5A C1A 59.47(17)
C3A C4A C5A CoA -59.77(18)
C2A C1A C5A C4A 0.3(3)
SiA C1A C5A C4A -155.28(19)
CoA C1A C5A C4A -60.93(18)
C2A C1A C5A CoA 61.24(17)
SiA C1A C5A CoA -94.35(18)
C6A CoA C5A C4A -164.14(16)
C7A CoA C5A C4A 172.0(2)
C9A CoA C5A C4A -117.18(17)
C8A CoA C5A C4A -90.0(2)
C1A CoA C5A C4A 119.5(2)
C2A CoA C5A C4A 80.10(17)
C3A CoA C5A C4A 36.74(16)
C6A CoA C5A C1A 76.31(17)
C7A CoA C5A C1A 52.5(3)
C9A CoA C5A C1A 123.27(15)
C8A CoA C5A C1A 150.41(19)
C2A CoA C5A C1A -39.45(14)
C4A CoA C5A C1A -119.5(2)
C3A CoA C5A C1A -82.80(16)
C7B CoB C6B C9B 98.12(19)
C8B CoB C6B C9B 49.27(14)
C1B CoB C6B C9B -125.08(14)
C2B CoB C6B C9B -165.25(14)
C5B CoB C6B C9B -88.35(16)
C4B CoB C6B C9B -80.2(3)
C3B CoB C6B C9B 175.1(2)
C9B CoB C6B C7B -98.12(19)
C8B CoB C6B C7B -48.85(15)
C1B CoB C6B C7B 136.80(15)
C2B CoB C6B C7B 96.63(16)
C5B CoB C6B C7B 173.53(14)
C4B CoB C6B C7B -178.3(3)
C3B CoB C6B C7B 76.9(3)
C7B CoB C6B C10B -130.3(3)
C9B CoB C6B C10B 131.6(3)
C8B CoB C6B C10B -179.1(2)
C1B CoB C6B C10B 6.5(2)
C2B CoB C6B C10B -33.6(2)
C5B CoB C6B C10B 43.3(2)
C4B CoB C6B C10B 51.4(4)
C3B CoB C6B C10B -53.3(3)
C7B C6B C9B C8B -0.13(19)
C10B C6B C9B C8B -175.3(3)
CoB C6B C9B C8B -67.35(13)
C7B C6B C9B C13B -170.5(3)
C10B C6B C9B C13B 14.3(5)
CoB C6B C9B C13B 122.2(3)
C7B C6B C9B CoB 67.22(13)
C10B C6B C9B CoB -107.9(3)
C7B CoB C9B C6B -50.30(14)
C8B CoB C9B C6B -99.23(19)
C1B CoB C9B C6B 68.48(16)
C2B CoB C9B C6B 31.3(3)
C5B CoB C9B C6B 112.86(15)
C4B CoB C9B C6B 154.08(15)
C3B CoB C9B C6B -169.6(4)
C6B CoB C9B C8B 99.23(19)
C7B CoB C9B C8B 48.93(15)
C1B CoB C9B C8B 167.72(15)
C2B CoB C9B C8B 130.6(2)
C5B CoB C9B C8B -147.90(15)
C4B CoB C9B C8B -106.68(17)
C3B CoB C9B C8B -70.4(5)
C6B CoB C9B C13B -129.6(3)
C7B CoB C9B C13B -179.9(3)
C8B CoB C9B C13B 131.1(3)
C1B CoB C9B C13B -61.2(3)
C2B CoB C9B C13B -98.3(3)
C5B CoB C9B C13B -16.8(3)
C4B CoB C9B C13B 24.4(3)
C3B CoB C9B C13B 60.8(6)
C6B C9B C8B C7B 0.13(19)
C13B C9B C8B C7B 170.5(3)
CoB C9B C8B C7B -65.79(14)
C6B C9B C8B C12B -166.8(3)
C13B C9B C8B C12B 3.5(5)
CoB C9B C8B C12B 127.3(3)
C6B C9B C8B CoB 65.92(13)
C13B C9B C8B CoB -123.7(3)
C6B CoB C8B C7B 49.93(15)
C9B CoB C8B C7B 99.6(2)
C1B CoB C8B C7B 66.6(3)
C2B CoB C8B C7B -39.3(3)
C5B CoB C8B C7B 155.21(17)
C4B CoB C8B C7B -149.60(17)
C3B CoB C8B C7B -97.6(2)
C6B CoB C8B C9B -49.69(15)
C7B CoB C8B C9B -99.6(2)
C1B CoB C8B C9B -33.0(4)
C2B CoB C8B C9B -139.0(2)
C5B CoB C8B C9B 55.6(2)
C4B CoB C8B C9B 110.77(18)
C3B CoB C8B C9B 162.74(17)
C6B CoB C8B C12B 179.3(3)
C7B CoB C8B C12B 129.4(3)
C9B CoB C8B C12B -131.0(3)
C1B CoB C8B C12B -164.0(3)
C2B CoB C8B C12B 90.1(3)
C5B CoB C8B C12B -75.4(3)
C4B CoB C8B C12B -20.2(3)
C3B CoB C8B C12B 31.8(3)
C9B C8B C7B C6B -0.13(19)
C12B C8B C7B C6B 167.1(3)
CoB C8B C7B C6B -65.82(13)
C9B C8B C7B C11B -171.6(3)
C12B C8B C7B C11B -4.4(5)
CoB C8B C7B C11B 122.7(3)
C9B C8B C7B CoB 65.69(13)
C12B C8B C7B CoB -127.1(3)
C9B C6B C7B C8B 0.13(19)
C10B C6B C7B C8B 175.4(3)
CoB C6B C7B C8B 67.49(14)
C9B C6B C7B C11B 171.3(3)
C10B C6B C7B C11B -13.4(5)
CoB C6B C7B C11B -121.3(3)
C9B C6B C7B CoB -67.36(13)
C10B C6B C7B CoB 107.9(3)
C6B CoB C7B C8B -99.37(19)
C9B CoB C7B C8B -49.33(14)
C1B CoB C7B C8B -157.10(14)
C2B CoB C7B C8B 159.24(14)
C5B CoB C7B C8B -119.0(4)
C4B CoB C7B C8B 79.2(3)
C3B CoB C7B C8B 116.27(16)
C9B CoB C7B C6B 50.04(14)
C8B CoB C7B C6B 99.37(19)
C1B CoB C7B C6B -57.73(18)
C2B CoB C7B C6B -101.39(15)
C5B CoB C7B C6B -19.6(4)
C4B CoB C7B C6B 178.6(3)
C3B CoB C7B C6B -144.36(15)
C6B CoB C7B C11B 130.8(3)
C9B CoB C7B C11B -179.2(3)
C8B CoB C7B C11B -129.8(3)
C1B CoB C7B C11B 73.1(3)
C2B CoB C7B C11B 29.4(3)
C5B CoB C7B C11B 111.2(4)
C4B CoB C7B C11B -50.6(4)
C3B CoB C7B C11B -13.6(3)
C9B C6B C10B SiB 71.5(3)
C7B C6B C10B SiB -101.8(3)
CoB C6B C10B SiB -15.5(3)
C14B SiB C10B C6B -101.1(2)
C15B SiB C10B C6B 136.8(2)
C1B SiB C10B C6B 17.9(2)
C14B SiB C1B C5B 31.2(3)
C15B SiB C1B C5B 153.0(2)
C10B SiB C1B C5B -89.4(2)
C14B SiB C1B C2B -176.1(2)
C15B SiB C1B C2B -54.3(2)
C10B SiB C1B C2B 63.3(2)
C14B SiB C1B CoB 107.87(16)
C15B SiB C1B CoB -130.37(14)
C10B SiB C1B CoB -12.72(15)
C6B CoB C1B C5B 128.03(16)
C7B CoB C1B C5B 164.21(15)
C9B CoB C1B C5B 87.73(17)
C8B CoB C1B C5B 113.1(3)
C2B CoB C1B C5B -116.8(2)
C4B CoB C1B C5B -37.01(16)
C3B CoB C1B C5B -79.70(18)
C6B CoB C1B C2B -115.16(17)
C7B CoB C1B C2B -78.99(19)
C9B CoB C1B C2B -155.47(16)
C8B CoB C1B C2B -130.1(3)
C5B CoB C1B C2B 116.8(2)
C4B CoB C1B C2B 79.79(19)
C3B CoB C1B C2B 37.10(18)
C6B CoB C1B SiB 5.20(13)
C7B CoB C1B SiB 41.37(17)
C9B CoB C1B SiB -35.11(16)
C8B CoB C1B SiB -9.8(4)
C2B CoB C1B SiB 120.4(2)
C5B CoB C1B SiB -122.84(19)
C4B CoB C1B SiB -159.84(16)
C3B CoB C1B SiB 157.46(17)
C2B C1B C5B C4B -0.5(3)
SiB C1B C5B C4B 155.95(19)
CoB C1B C5B C4B 60.38(18)
C2B C1B C5B CoB -60.88(17)
SiB C1B C5B CoB 95.58(18)
C6B CoB C5B C4B 175.70(17)
C7B CoB C5B C4B -168.7(3)
C9B CoB C5B C4B 128.45(18)
C8B CoB C5B C4B 91.4(2)
C1B CoB C5B C4B -119.8(2)
C2B CoB C5B C4B -80.43(19)
C3B CoB C5B C4B -36.93(18)
C6B CoB C5B C1B -64.52(18)
C7B CoB C5B C1B -48.9(4)
C9B CoB C5B C1B -111.77(16)
C8B CoB C5B C1B -148.80(17)
C2B CoB C5B C1B 39.35(15)
C4B CoB C5B C1B 119.8(2)
C3B CoB C5B C1B 82.85(17)
C1B C5B C4B C3B 0.5(3)
CoB C5B C4B C3B 59.30(19)
C1B C5B C4B CoB -58.80(17)
C6B CoB C4B C3B -130.6(3)
C7B CoB C4B C3B 52.4(3)
C9B CoB C4B C3B 167.19(15)
C8B CoB C4B C3B 110.63(18)
C1B CoB C4B C3B -81.84(17)
C2B CoB C4B C3B -37.19(16)
C5B CoB C4B C3B -119.6(2)
C6B CoB C4B C5B -11.0(4)
C7B CoB C4B C5B 171.9(2)
C9B CoB C4B C5B -73.2(2)
C8B CoB C4B C5B -129.79(17)
C1B CoB C4B C5B 37.75(16)
C2B CoB C4B C5B 82.39(17)
C3B CoB C4B C5B 119.6(2)
C5B C4B C3B C2B -0.3(3)
CoB C4B C3B C2B 57.89(19)
C5B C4B C3B CoB -58.19(18)
C6B CoB C3B C4B 148.9(2)
C7B CoB C3B C4B -157.49(16)
C9B CoB C3B C4B -45.5(5)
C8B CoB C3B C4B -103.82(19)
C1B CoB C3B C4B 81.89(17)
C2B CoB C3B C4B 120.0(2)
C5B CoB C3B C4B 37.47(16)
C6B CoB C3B C2B 28.9(3)
C7B CoB C3B C2B 82.52(19)
C9B CoB C3B C2B -165.5(4)
C8B CoB C3B C2B 136.19(17)
C1B CoB C3B C2B -38.11(17)
C5B CoB C3B C2B -82.53(18)
C4B CoB C3B C2B -120.0(2)
C4B C3B C2B C1B 0.0(3)
CoB C3B C2B C1B 59.04(18)
C4B C3B C2B CoB -59.05(19)
C5B C1B C2B C3B 0.3(3)
SiB C1B C2B C3B -156.81(19)
CoB C1B C2B C3B -60.72(18)
C5B C1B C2B CoB 61.04(17)
SiB C1B C2B CoB -96.09(17)
C6B CoB C2B C3B -164.82(18)
C7B CoB C2B C3B -117.70(19)
C9B CoB C2B C3B 172.4(2)
C8B CoB C2B C3B -90.3(3)
C1B CoB C2B C3B 119.4(3)
C5B CoB C2B C3B 80.29(19)
C4B CoB C2B C3B 36.72(18)
C6B CoB C2B C1B 75.76(18)
C7B CoB C2B C1B 122.87(16)
C9B CoB C2B C1B 53.0(3)
C8B CoB C2B C1B 150.26(19)
C5B CoB C2B C1B -39.14(16)
C4B CoB C2B C1B -82.71(18)
C3B CoB C2B C1B -119.4(3)
